data_7020065
loop_
_publ_author_name
'Fischer, Niko'
'H\"ull, Katharina'
'Klap\"otke, Thomas M'
'Stierstorfer, J\"org'
'Laus, Gerhard'
'Hummel, Michael'
'Froschauer, Carmen'
'Wurst, Klaus'
'Schottenberger, Herwig'

_publ_section_title
;
 5,5'-Azoxytetrazolates - a new nitrogen-rich dianion and its comparison
 to 5,5'-azotetrazolate.
;
_journal_issue 36
_journal_name_full 'Dalton transactions (Cambridge, England : 2003)'
_journal_page_first 11201
_journal_page_last 11211
_journal_paper_doi 10.1039/c2dt31217d
_journal_volume 41
_journal_year 2012
_chemical_formula_moiety 'C2 N10 O, 2(H4 N) '
_chemical_formula_sum 'C2 H8 N12 O'
_chemical_formula_weight 216.20
_chemical_name_common 'diammonium 5,5-azoxybistetrazolate'
_chemical_name_systematic
;
?
;
_space_group_IT_number 2
_symmetry_cell_setting triclinic
_symmetry_Int_Tables_number 2
_symmetry_space_group_name_Hall '-P 1'
_symmetry_space_group_name_H-M 'P -1'
_atom_sites_solution_hydrogens geom
_atom_sites_solution_primary direct
_atom_sites_solution_secondary difmap
_audit_creation_method SHELXL-97
_cell_angle_alpha 102.21(1)
_cell_angle_beta 107.68(1)
_cell_angle_gamma 106.78(1)
_cell_formula_units_Z 1
_cell_length_a 4.708(1)
_cell_length_b 7.429(1)
_cell_length_c 7.483(1)
_cell_measurement_reflns_used 4418
_cell_measurement_temperature 233(2)
_cell_measurement_theta_max 25.0
_cell_measurement_theta_min 1.0
_cell_volume 225.54(7)
_computing_data_collection COLLECT
_computing_data_reduction 'DENZO and SCALEPACK'
_computing_structure_refinement 'SHELXL-97 (Sheldrick, 1997)'
_computing_structure_solution 'SHELXS-97 (Sheldrick, 1990)'
_diffrn_ambient_temperature 233(2)
_diffrn_measured_fraction_theta_full 0.964
_diffrn_measured_fraction_theta_max 0.964
_diffrn_measurement_device_type 'Nonius KappaCCD'
_diffrn_measurement_method 'phi- and omega-scans'
_diffrn_radiation_monochromator graphite
_diffrn_radiation_source 'fine-focus sealed tube'
_diffrn_radiation_type MoK\a
_diffrn_radiation_wavelength 0.71073
_diffrn_reflns_av_R_equivalents 0.0289
_diffrn_reflns_av_sigmaI/netI 0.0486
_diffrn_reflns_limit_h_max 5
_diffrn_reflns_limit_h_min -5
_diffrn_reflns_limit_k_max 8
_diffrn_reflns_limit_k_min -8
_diffrn_reflns_limit_l_max 8
_diffrn_reflns_limit_l_min -8
_diffrn_reflns_number 1285
_diffrn_reflns_theta_full 24.91
_diffrn_reflns_theta_max 24.91
_diffrn_reflns_theta_min 3.02
_diffrn_standards_number 0
_exptl_absorpt_coefficient_mu 0.131
_exptl_absorpt_correction_type none
_exptl_crystal_colour colorless
_exptl_crystal_density_diffrn 1.592
_exptl_crystal_density_method 'not measured'
_exptl_crystal_description prism
_exptl_crystal_F_000 112
_exptl_crystal_size_max 0.39
_exptl_crystal_size_mid 0.12
_exptl_crystal_size_min 0.04
_refine_diff_density_max 0.207
_refine_diff_density_min -0.181
_refine_diff_density_rms 0.047
_refine_ls_extinction_coef 0.52(11)
_refine_ls_extinction_expression Fc^*^=kFc[1+0.001xFc^2^\l^3^/sin(2\q)]^-1/4^
_refine_ls_extinction_method SHELXL
_refine_ls_goodness_of_fit_ref 1.068
_refine_ls_hydrogen_treatment mixed
_refine_ls_matrix_type full
_refine_ls_number_parameters 100
_refine_ls_number_reflns 755
_refine_ls_number_restraints 4
_refine_ls_restrained_S_all 1.068
_refine_ls_R_factor_all 0.0530
_refine_ls_R_factor_gt 0.0476
_refine_ls_shift/su_max 0.000
_refine_ls_shift/su_mean 0.000
_refine_ls_structure_factor_coef Fsqd
_refine_ls_weighting_details 'calc w=1/[\s^2^(Fo^2^)+(0.0614P)^2^+0.0760P] where P=(Fo^2^+2Fc^2^)/3'
_refine_ls_weighting_scheme calc
_refine_ls_wR_factor_gt 0.1186
_refine_ls_wR_factor_ref 0.1240
_reflns_number_gt 687
_reflns_number_total 755
_reflns_threshold_expression >2sigma(I)
_cod_data_source_file c2dt31217d.txt
_cod_data_source_block s294
_cod_original_cell_volume 225.54(6)
_cod_original_sg_symbol_Hall -P1
_cod_original_sg_symbol_H-M P-1
_cod_database_code 7020065

loop_
_symmetry_equiv_pos_as_xyz
'x, y, z'
'-x, -y, -z'

loop_
_atom_site_label
_atom_site_type_symbol
_atom_site_fract_x
_atom_site_fract_y
_atom_site_fract_z
_atom_site_U_iso_or_equiv
_atom_site_adp_type
_atom_site_occupancy
_atom_site_symmetry_multiplicity
_atom_site_calc_flag
_atom_site_refinement_flags
C1 C 0.3765(5) 0.1442(4) 0.6621(4) 0.0425(7) Uani 1 1 d .
O1 O 0.5033(13) -0.1433(9) 0.6626(8) 0.0562(10) Uani 0.50 1 d P
N1 N 0.4794(8) -0.0062(11) 0.5791(7) 0.0365(9) Uani 0.75 1 d P
N11 N 0.522(3) -0.0794(19) 0.503(3) 0.034(2) Uani 0.25 1 d P
N2 N 0.3178(7) 0.1205(4) 0.8168(4) 0.0485(7) Uani 1 1 d .
N3 N 0.2185(6) 0.2653(4) 0.8697(4) 0.0478(8) Uani 1 1 d .
N4 N 0.2201(6) 0.3710(4) 0.7492(4) 0.0475(7) Uani 1 1 d .
N5 N 0.3212(6) 0.2961(4) 0.6142(4) 0.0478(8) Uani 1 1 d .
N6 N 0.0050(7) 0.2980(4) 0.2018(4) 0.0392(6) Uani 1 1 d D
H1 H 0.085(9) 0.299(6) 0.105(5) 0.067(11) Uiso 1 1 d D
H2 H -0.071(9) 0.396(5) 0.228(5) 0.061(10) Uiso 1 1 d D
H3 H 0.160(7) 0.331(5) 0.321(3) 0.051(9) Uiso 1 1 d D
H4 H -0.145(8) 0.176(4) 0.172(6) 0.078(12) Uiso 1 1 d D

loop_
_atom_site_aniso_label
_atom_site_aniso_U_11
_atom_site_aniso_U_22
_atom_site_aniso_U_33
_atom_site_aniso_U_23
_atom_site_aniso_U_13
_atom_site_aniso_U_12
C1 0.0317(12) 0.0368(16) 0.0403(17) -0.0016(10) 0.0044(11) 0.0078(11)
O1 0.068(2) 0.071(3) 0.069(3) 0.054(2) 0.041(2) 0.043(2)
N1 0.0399(19) 0.039(3) 0.031(2) 0.014(3) 0.0125(14) 0.0144(15)
N11 0.029(5) 0.032(7) 0.019(7) 0.006(7) -0.001(5) -0.005(5)
N2 0.0530(16) 0.0403(15) 0.0467(15) 0.0174(12) 0.0153(12) 0.0121(12)
N3 0.0462(14) 0.0484(16) 0.0381(14) 0.0045(12) 0.0164(11) 0.0100(12)
N4 0.0498(15) 0.0360(14) 0.0469(15) 0.0077(11) 0.0110(12) 0.0155(12)
N5 0.0526(16) 0.0500(16) 0.0355(14) 0.0145(11) 0.0159(12) 0.0129(12)
N6 0.0485(12) 0.0335(15) 0.0345(14) 0.0117(8) 0.0150(10) 0.0150(11)

loop_
_atom_type_symbol
_atom_type_description
_atom_type_scat_dispersion_real
_atom_type_scat_dispersion_imag
_atom_type_scat_source
C C 0.0033 0.0016 'International Tables Vol C Tables 4.2.6.8 and 6.1.1.4'
H H 0.0000 0.0000 'International Tables Vol C Tables 4.2.6.8 and 6.1.1.4'
N N 0.0061 0.0033 'International Tables Vol C Tables 4.2.6.8 and 6.1.1.4'
O O 0.0106 0.0060 'International Tables Vol C Tables 4.2.6.8 and 6.1.1.4'

loop_
_geom_angle_atom_site_label_1
_geom_angle_atom_site_label_2
_geom_angle_atom_site_label_3
_geom_angle
_geom_angle_site_symmetry_1
_geom_angle_site_symmetry_3
N2 C1 N5 113.6(2) . .
N2 C1 N1 111.7(4) . .
N5 C1 N1 134.7(4) . .
N2 C1 N11 150.5(7) . 2_656
N5 C1 N11 95.9(7) . 2_656
N11 N1 N11 89.5(18) . 2_656
N11 N1 N1 50.0(13) . 2_656
N11 N1 O1 77.5(18) . .
N11 N1 O1 167.0(19) 2_656 .
N1 N1 O1 127.5(10) 2_656 .
N11 N1 C1 162.4(18) . .
N11 N1 C1 73.7(17) 2_656 .
N1 N1 C1 113.1(9) 2_656 .
O1 N1 C1 119.3(5) . .
N1 N11 N1 90.5(18) . 2_656
N1 N11 N11 50.6(14) . 2_656
N1 N11 O1 67.7(19) . .
N1 N11 O1 158(2) 2_656 .
N11 N11 O1 118(3) 2_656 .
N1 N11 C1 157(2) . 2_656
N1 N11 C1 67.5(17) 2_656 2_656
N11 N11 C1 107(2) 2_656 2_656
O1 N11 C1 134.1(12) . 2_656
C1 N2 N3 103.7(3) . .
N4 N3 N2 110.1(3) . .
N3 N4 N5 108.9(3) . .
C1 N5 N4 103.7(2) . .
H3 N6 H4 109(3) . .
H3 N6 H2 99(3) . .
H4 N6 H2 112(4) . .
H3 N6 H1 112(4) . .
H4 N6 H1 110(3) . .
H2 N6 H1 114(3) . .

loop_
_geom_bond_atom_site_label_1
_geom_bond_atom_site_label_2
_geom_bond_distance
_geom_bond_site_symmetry_2
C1 N2 1.303(5) .
C1 N5 1.325(4) .
C1 N1 1.439(8) .
O1 N1 1.316(8) .
O1 N11 1.39(2) .
N1 N11 0.811(15) .
N1 N1 1.274(10) 2_656
N2 N3 1.325(4) .
N3 N4 1.315(3) .
N4 N5 1.328(4) .
N6 H3 0.894(18) .
N6 H4 0.908(19) .
N6 H2 0.911(19) .
N6 H1 0.916(19) .
